data_4026020
loop_
_publ_author_name
'K. V. Sajna'
'Ramesh Kotikalapudi'
'Manab Chakravarty'
'N. N. Bhuvan Kumar'
'K. C. Kumara Swamy'

_publ_section_title
;
 Cycloaddition Reactions of Allenylphosphonates and Related Allenes with
 Dialkyl Acetylenedicarboxylates, 1,3-Diphenylisobenzofuran, and
 Anthracene
;
_journal_name_full 'Journal of Organic Chemistry'
_journal_page_first 920
_journal_page_last 938
_journal_paper_doi 10.1021/jo102240u
_journal_volume 76
_journal_year 2011
_chemical_formula_sum 'C23 H27 O7 P'
_chemical_formula_weight 446.42
_chemical_name_systematic
; 
 ? 
;
_space_group_IT_number 14
_symmetry_cell_setting monoclinic
_symmetry_space_group_name_Hall '-P 2ybc'
_symmetry_space_group_name_H-M 'P 1 21/c 1'
_atom_sites_solution_hydrogens geom
_atom_sites_solution_primary direct
_atom_sites_solution_secondary difmap
_audit_creation_method SHELXL-97
_cell_angle_alpha 90.00
_cell_angle_beta 112.620(4)
_cell_angle_gamma 90.00
_cell_formula_units_Z 4
_cell_length_a 9.7156(4)
_cell_length_b 12.7031(6)
_cell_length_c 20.6130(10)
_cell_measurement_reflns_used 4409
_cell_measurement_temperature 293(2)
_cell_measurement_theta_max 27.5325
_cell_measurement_theta_min 3.3740
_cell_volume 2348.3(2)
_computing_cell_refinement 'CrysAlisPro, Oxford Diffraction Ltd.'
_computing_data_collection 'CrysAlisPro, Oxford Diffraction Ltd.'
_computing_data_reduction 'CrysAlisPro, Oxford Diffraction Ltd.'
_computing_structure_refinement 'SHELXL-97 (Sheldrick, 1997)'
_computing_structure_solution 'SHELXS-97 (Sheldrick, 1990)'
_diffrn_ambient_temperature 293(2)
_diffrn_detector_area_resol_mean 16.3291
_diffrn_measured_fraction_theta_full 0.994
_diffrn_measured_fraction_theta_max 0.994
_diffrn_measurement_device_type 'Xcalibur, Eos, Gemini'
_diffrn_measurement_method '\w scans'
_diffrn_radiation_monochromator graphite
_diffrn_radiation_source 'fine-focus sealed tube'
_diffrn_radiation_type MoK\a
_diffrn_radiation_wavelength 0.71073
_diffrn_reflns_av_R_equivalents 0.0225
_diffrn_reflns_av_sigmaI/netI 0.0350
_diffrn_reflns_limit_h_max 11
_diffrn_reflns_limit_h_min -8
_diffrn_reflns_limit_k_max 10
_diffrn_reflns_limit_k_min -15
_diffrn_reflns_limit_l_max 24
_diffrn_reflns_limit_l_min -23
_diffrn_reflns_number 9460
_diffrn_reflns_theta_full 25.00
_diffrn_reflns_theta_max 25.00
_diffrn_reflns_theta_min 3.38
_diffrn_standards_decay_% none
_diffrn_standards_interval_count 'not applicable'
_diffrn_standards_interval_time 'not applicable'
_diffrn_standards_number 'not applicable'
_exptl_absorpt_coefficient_mu 0.157
_exptl_absorpt_correction_T_max 1.00000
_exptl_absorpt_correction_T_min 0.95941
_exptl_absorpt_correction_type multi-scan
_exptl_absorpt_process_details 'CrysAlisPro, Oxford Diffraction Ltd.'
_exptl_crystal_colour colorless
_exptl_crystal_density_diffrn 1.263
_exptl_crystal_description block
_exptl_crystal_F_000 944
_exptl_crystal_size_max 0.2
_exptl_crystal_size_mid 0.1
_exptl_crystal_size_min 0.1
_refine_diff_density_max 1.066
_refine_diff_density_min -0.394
_refine_diff_density_rms 0.059
_refine_ls_extinction_method none
_refine_ls_goodness_of_fit_ref 1.060
_refine_ls_hydrogen_treatment constr
_refine_ls_matrix_type full
_refine_ls_number_parameters 284
_refine_ls_number_reflns 4117
_refine_ls_number_restraints 0
_refine_ls_restrained_S_all 1.060
_refine_ls_R_factor_all 0.0868
_refine_ls_R_factor_gt 0.0595
_refine_ls_shift/su_max 0.000
_refine_ls_shift/su_mean 0.000
_refine_ls_structure_factor_coef Fsqd
_refine_ls_weighting_details 'calc w=1/[\s^2^(Fo^2^)+(0.1237P)^2^+0.0000P] where P=(Fo^2^+2Fc^2^)/3'
_refine_ls_weighting_scheme calc
_refine_ls_wR_factor_gt 0.1789
_refine_ls_wR_factor_ref 0.1919
_reflns_number_gt 2803
_reflns_number_total 4117
_reflns_threshold_expression >2sigma(I)
_cod_data_source_file jo102240u_si_002_05.cif
_cod_data_source_block compd-36a
_cod_original_cell_volume 2348.32(19)
_cod_database_code 4026020

loop_
_symmetry_equiv_pos_as_xyz
'x, y, z'
'-x, y+1/2, -z+1/2'
'-x, -y, -z'
'x, -y-1/2, z-1/2'

loop_
_atom_site_label
_atom_site_type_symbol
_atom_site_fract_x
_atom_site_fract_y
_atom_site_fract_z
_atom_site_U_iso_or_equiv
_atom_site_adp_type
_atom_site_occupancy
_atom_site_symmetry_multiplicity
_atom_site_calc_flag
_atom_site_refinement_flags
P1 P 0.50927(9) 0.56239(6) 0.76950(4) 0.0461(3) Uani 1 1 d .
O1 O 0.5284(3) 0.45562(18) 0.74861(14) 0.0712(7) Uani 1 1 d .
O2 O 0.3757(2) 0.61957(17) 0.71109(10) 0.0506(6) Uani 1 1 d .
O3 O 0.4729(2) 0.56513(17) 0.83758(11) 0.0575(6) Uani 1 1 d .
O4 O 0.7366(3) 0.80272(19) 0.91693(13) 0.0690(7) Uani 1 1 d .
O5 O 0.9296(3) 0.86269(17) 0.89439(14) 0.0702(7) Uani 1 1 d .
O6 O 1.0893(3) 0.7669(2) 1.04168(12) 0.0756(7) Uani 1 1 d .
O7 O 1.2596(3) 0.7440(2) 0.99416(12) 0.0794(8) Uani 1 1 d .
C1 C 0.6684(3) 0.6489(2) 0.78663(13) 0.0369(6) Uani 1 1 d .
H1 H 0.6422 0.7158 0.8027 0.044 Uiso 1 1 calc R
C2 C 0.8106(3) 0.6103(2) 0.84608(14) 0.0377(6) Uani 1 1 d .
C3 C 0.8998(3) 0.6787(2) 0.89764(13) 0.0400(7) Uani 1 1 d .
C4 C 1.0404(3) 0.6473(2) 0.94684(14) 0.0443(7) Uani 1 1 d .
C5 C 1.0903(3) 0.5442(2) 0.94642(14) 0.0478(8) Uani 1 1 d .
C6 C 0.9961(4) 0.4758(3) 0.89713(16) 0.0518(8) Uani 1 1 d .
H6 H 1.0249 0.4058 0.8977 0.062 Uiso 1 1 calc R
C7 C 0.8613(3) 0.5072(2) 0.84719(15) 0.0441(7) Uani 1 1 d .
H7 H 0.8034 0.4592 0.8138 0.053 Uiso 1 1 calc R
C8 C 0.6956(3) 0.6739(2) 0.72050(14) 0.0399(6) Uani 1 1 d .
C9 C 0.7248(4) 0.5967(3) 0.68030(16) 0.0565(8) Uani 1 1 d .
H9 H 0.7240 0.5263 0.6926 0.068 Uiso 1 1 calc R
C10 C 0.7551(4) 0.6229(3) 0.62181(18) 0.0708(11) Uani 1 1 d .
H10 H 0.7752 0.5701 0.5955 0.085 Uiso 1 1 calc R
C11 C 0.7556(5) 0.7252(4) 0.6028(2) 0.0809(12) Uani 1 1 d .
H11 H 0.7758 0.7429 0.5636 0.097 Uiso 1 1 calc R
C12 C 0.7262(6) 0.8012(3) 0.6417(2) 0.0925(15) Uani 1 1 d .
H12 H 0.7266 0.8714 0.6290 0.111 Uiso 1 1 calc R
C13 C 0.6959(5) 0.7760(3) 0.69974(19) 0.0680(10) Uani 1 1 d .
H13 H 0.6751 0.8296 0.7254 0.082 Uiso 1 1 calc R
C14 C 0.3996(4) 0.6578(3) 0.85232(17) 0.0622(9) Uani 1 1 d .
H14A H 0.4689 0.7165 0.8648 0.075 Uiso 1 1 calc R
H14B H 0.3731 0.6431 0.8922 0.075 Uiso 1 1 calc R
C15 C 0.3054(4) 0.7097(3) 0.72869(17) 0.0565(9) Uani 1 1 d .
H15A H 0.2173 0.7289 0.6881 0.068 Uiso 1 1 calc R
H15B H 0.3737 0.7689 0.7399 0.068 Uiso 1 1 calc R
C16 C 0.2610(4) 0.6886(3) 0.79012(18) 0.0594(9) Uani 1 1 d .
C17 C 0.1973(6) 0.7883(4) 0.8069(3) 0.1044(17) Uani 1 1 d .
H17A H 0.1478 0.7725 0.8380 0.157 Uiso 1 1 calc R
H17B H 0.1272 0.8182 0.7642 0.157 Uiso 1 1 calc R
H17C H 0.2764 0.8376 0.8290 0.157 Uiso 1 1 calc R
C18 C 0.1443(5) 0.5997(4) 0.7716(2) 0.0898(13) Uani 1 1 d .
H18A H 0.1831 0.5383 0.7573 0.135 Uiso 1 1 calc R
H18B H 0.0549 0.6222 0.7339 0.135 Uiso 1 1 calc R
H18C H 0.1223 0.5831 0.8120 0.135 Uiso 1 1 calc R
C19 C 0.8474(4) 0.7884(3) 0.90332(15) 0.0518(8) Uani 1 1 d .
C20 C 0.8909(8) 0.9660(4) 0.9080(4) 0.155(3) Uani 1 1 d .
H20A H 0.7912 0.9820 0.8761 0.232 Uiso 1 1 calc R
H20B H 0.9589 1.0159 0.9017 0.232 Uiso 1 1 calc R
H20C H 0.8963 0.9699 0.9555 0.232 Uiso 1 1 calc R
C21 C 1.1298(4) 0.7251(3) 0.99966(16) 0.0560(8) Uani 1 1 d .
C22 C 1.3543(5) 0.8239(5) 1.0417(3) 0.126(2) Uani 1 1 d .
H22A H 1.3029 0.8902 1.0328 0.189 Uiso 1 1 calc R
H22B H 1.4453 0.8307 1.0341 0.189 Uiso 1 1 calc R
H22C H 1.3766 0.8033 1.0895 0.189 Uiso 1 1 calc R
C23 C 1.2387(4) 0.5059(3) 0.99847(16) 0.0661(10) Uani 1 1 d .
H23A H 1.3157 0.5239 0.9820 0.099 Uiso 1 1 calc R
H23B H 1.2355 0.4308 1.0032 0.099 Uiso 1 1 calc R
H23C H 1.2593 0.5385 1.0433 0.099 Uiso 1 1 calc R

loop_
_atom_site_aniso_label
_atom_site_aniso_U_11
_atom_site_aniso_U_22
_atom_site_aniso_U_33
_atom_site_aniso_U_23
_atom_site_aniso_U_13
_atom_site_aniso_U_12
P1 0.0340(4) 0.0496(5) 0.0541(5) 0.0038(3) 0.0162(4) -0.0057(3)
O1 0.0563(16) 0.0507(14) 0.1071(19) -0.0085(12) 0.0319(15) -0.0136(11)
O2 0.0355(12) 0.0697(14) 0.0430(11) 0.0028(9) 0.0109(10) -0.0068(10)
O3 0.0436(13) 0.0740(16) 0.0571(13) 0.0262(11) 0.0217(11) 0.0061(10)
O4 0.0511(15) 0.0725(16) 0.0841(17) -0.0151(12) 0.0269(14) 0.0150(12)
O5 0.0692(17) 0.0476(14) 0.0929(18) 0.0024(12) 0.0300(15) -0.0013(12)
O6 0.0697(18) 0.1032(19) 0.0545(14) -0.0236(13) 0.0245(13) 0.0033(14)
O7 0.0391(14) 0.127(2) 0.0643(15) -0.0290(14) 0.0117(12) -0.0133(14)
C1 0.0298(14) 0.0401(15) 0.0412(14) -0.0007(12) 0.0141(12) -0.0010(11)
C2 0.0319(15) 0.0447(16) 0.0385(14) 0.0024(12) 0.0158(12) 0.0024(12)
C3 0.0358(16) 0.0512(17) 0.0346(14) 0.0011(12) 0.0155(13) 0.0049(12)
C4 0.0385(16) 0.0638(19) 0.0312(14) 0.0028(13) 0.0140(12) 0.0067(14)
C5 0.0434(18) 0.066(2) 0.0376(15) 0.0155(14) 0.0201(14) 0.0166(15)
C6 0.054(2) 0.0525(18) 0.0565(18) 0.0120(15) 0.0297(17) 0.0159(15)
C7 0.0448(18) 0.0421(17) 0.0478(16) 0.0014(13) 0.0205(14) 0.0017(13)
C8 0.0257(14) 0.0507(17) 0.0398(15) -0.0001(13) 0.0088(12) -0.0048(12)
C9 0.059(2) 0.0576(19) 0.0520(19) -0.0004(15) 0.0204(17) 0.0102(16)
C10 0.060(2) 0.105(3) 0.051(2) -0.015(2) 0.0248(18) 0.008(2)
C11 0.087(3) 0.105(3) 0.063(2) 0.003(2) 0.044(2) -0.024(2)
C12 0.151(5) 0.069(3) 0.082(3) 0.003(2) 0.073(3) -0.029(3)
C13 0.096(3) 0.054(2) 0.064(2) -0.0065(17) 0.043(2) -0.0204(19)
C14 0.059(2) 0.084(2) 0.0537(19) 0.0102(17) 0.0327(18) 0.0014(18)
C15 0.0404(18) 0.071(2) 0.0596(19) 0.0242(17) 0.0209(16) 0.0054(15)
C16 0.0440(19) 0.080(2) 0.062(2) 0.0259(17) 0.0292(17) 0.0101(16)
C17 0.119(4) 0.102(3) 0.128(4) 0.036(3) 0.087(4) 0.047(3)
C18 0.047(2) 0.123(3) 0.102(3) 0.038(3) 0.031(2) -0.012(2)
C19 0.046(2) 0.057(2) 0.0393(16) -0.0073(14) 0.0019(14) 0.0065(15)
C20 0.147(6) 0.078(4) 0.228(7) -0.014(4) 0.060(6) 0.000(4)
C21 0.0412(19) 0.079(2) 0.0380(16) 0.0046(15) 0.0043(14) 0.0093(16)
C22 0.059(3) 0.184(6) 0.115(4) -0.069(4) 0.013(3) -0.038(3)
C23 0.051(2) 0.094(3) 0.0515(19) 0.0181(17) 0.0177(17) 0.0264(18)

loop_
_atom_type_symbol
_atom_type_description
_atom_type_scat_dispersion_real
_atom_type_scat_dispersion_imag
_atom_type_scat_source
C C 0.0033 0.0016 'International Tables Vol C Tables 4.2.6.8 and 6.1.1.4'
H H 0.0000 0.0000 'International Tables Vol C Tables 4.2.6.8 and 6.1.1.4'
O O 0.0106 0.0060 'International Tables Vol C Tables 4.2.6.8 and 6.1.1.4'
P P 0.1023 0.0942 'International Tables Vol C Tables 4.2.6.8 and 6.1.1.4'

loop_
_geom_angle_atom_site_label_1
_geom_angle_atom_site_label_2
_geom_angle_atom_site_label_3
_geom_angle
O1 P1 O2 111.50(14)
O1 P1 O3 112.48(14)
O2 P1 O3 105.72(12)
O1 P1 C1 115.14(14)
O2 P1 C1 105.07(12)
O3 P1 C1 106.22(12)
C15 O2 P1 120.30(18)
C14 O3 P1 119.71(18)
C19 O5 C20 114.8(4)
C21 O7 C22 116.1(3)
C8 C1 C2 111.7(2)
C8 C1 P1 112.37(18)
C2 C1 P1 113.59(18)
C8 C1 H1 106.2
C2 C1 H1 106.2
P1 C1 H1 106.2
C3 C2 C7 117.5(3)
C3 C2 C1 121.2(2)
C7 C2 C1 121.1(2)
C2 C3 C4 121.4(3)
C2 C3 C19 120.6(2)
C4 C3 C19 118.0(2)
C5 C4 C3 120.2(3)
C5 C4 C21 121.6(3)
C3 C4 C21 118.2(3)
C6 C5 C4 117.5(3)
C6 C5 C23 120.1(3)
C4 C5 C23 122.4(3)
C7 C6 C5 122.5(3)
C7 C6 H6 118.8
C5 C6 H6 118.8
C6 C7 C2 120.8(3)
C6 C7 H7 119.6
C2 C7 H7 119.6
C13 C8 C9 117.4(3)
C13 C8 C1 120.1(3)
C9 C8 C1 122.5(3)
C8 C9 C10 120.8(3)
C8 C9 H9 119.6
C10 C9 H9 119.6
C11 C10 C9 120.3(3)
C11 C10 H10 119.8
C9 C10 H10 119.8
C12 C11 C10 119.2(3)
C12 C11 H11 120.4
C10 C11 H11 120.4
C11 C12 C13 120.9(4)
C11 C12 H12 119.5
C13 C12 H12 119.5
C8 C13 C12 121.3(3)
C8 C13 H13 119.3
C12 C13 H13 119.3
O3 C14 C16 112.1(3)
O3 C14 H14A 109.2
C16 C14 H14A 109.2
O3 C14 H14B 109.2
C16 C14 H14B 109.2
H14A C14 H14B 107.9
O2 C15 C16 112.6(2)
O2 C15 H15A 109.1
C16 C15 H15A 109.1
O2 C15 H15B 109.1
C16 C15 H15B 109.1
H15A C15 H15B 107.8
C17 C16 C15 108.5(3)
C17 C16 C14 109.5(3)
C15 C16 C14 108.0(3)
C17 C16 C18 110.2(4)
C15 C16 C18 110.0(3)
C14 C16 C18 110.6(3)
C16 C17 H17A 109.5
C16 C17 H17B 109.5
H17A C17 H17B 109.5
C16 C17 H17C 109.5
H17A C17 H17C 109.5
H17B C17 H17C 109.5
C16 C18 H18A 109.5
C16 C18 H18B 109.5
H18A C18 H18B 109.5
C16 C18 H18C 109.5
H18A C18 H18C 109.5
H18B C18 H18C 109.5
O4 C19 O5 124.7(3)
O4 C19 C3 120.6(3)
O5 C19 C3 114.7(3)
O5 C20 H20A 109.5
O5 C20 H20B 109.5
H20A C20 H20B 109.5
O5 C20 H20C 109.5
H20A C20 H20C 109.5
H20B C20 H20C 109.5
O6 C21 O7 124.4(3)
O6 C21 C4 124.2(3)
O7 C21 C4 111.4(3)
O7 C22 H22A 109.5
O7 C22 H22B 109.5
H22A C22 H22B 109.5
O7 C22 H22C 109.5
H22A C22 H22C 109.5
H22B C22 H22C 109.5
C5 C23 H23A 109.5
C5 C23 H23B 109.5
H23A C23 H23B 109.5
C5 C23 H23C 109.5
H23A C23 H23C 109.5
H23B C23 H23C 109.5

loop_
_geom_bond_atom_site_label_1
_geom_bond_atom_site_label_2
_geom_bond_distance
P1 O1 1.456(2)
P1 O2 1.568(2)
P1 O3 1.574(2)
P1 C1 1.817(3)
O2 C15 1.449(4)
O3 C14 1.467(4)
O4 C19 1.226(4)
O5 C19 1.294(4)
O5 C20 1.423(6)
O6 C21 1.204(4)
O7 C21 1.331(4)
O7 C22 1.464(5)
C1 C8 1.518(4)
C1 C2 1.533(4)
C1 H1 0.9800
C2 C3 1.388(4)
C2 C7 1.396(4)
C3 C4 1.410(4)
C3 C19 1.503(4)
C4 C5 1.399(4)
C4 C21 1.479(4)
C5 C6 1.382(5)
C5 C23 1.509(4)
C6 C7 1.378(4)
C6 H6 0.9300
C7 H7 0.9300
C8 C13 1.367(4)
C8 C9 1.382(4)
C9 C10 1.387(5)
C9 H9 0.9300
C10 C11 1.358(5)
C10 H10 0.9300
C11 C12 1.353(5)
C11 H11 0.9300
C12 C13 1.376(5)
C12 H12 0.9300
C13 H13 0.9300
C14 C16 1.511(5)
C14 H14A 0.9700
C14 H14B 0.9700
C15 C16 1.510(4)
C15 H15A 0.9700
C15 H15B 0.9700
C16 C17 1.507(5)
C16 C18 1.540(5)
C17 H17A 0.9600
C17 H17B 0.9600
C17 H17C 0.9600
C18 H18A 0.9600
C18 H18B 0.9600
C18 H18C 0.9600
C20 H20A 0.9600
C20 H20B 0.9600
C20 H20C 0.9600
C22 H22A 0.9600
C22 H22B 0.9600
C22 H22C 0.9600
C23 H23A 0.9600
C23 H23B 0.9600
C23 H23C 0.9600
